data_7124454
loop_
_publ_author_name
'Cheng, Bin'
'Li, Yuntong'
'Wang, Taimin'
'Zhang, Xinping'
'Li, Hui'
'Li, Yun'
'Zhai, HB'

_publ_section_title
;
 Pyridinium 1,4-Zwitterionic Thiolates as a useful Class of
 Sulfur-containing Synthons: Application to the Synthesis of
 2,5-Dihydro-1,4,5-thiadiazepines
;
_journal_name_full 'Chemical Communications'
_journal_paper_doi 10.1039/C9CC08326J
_journal_year 2019
_chemical_formula_moiety 'C16 H16 N2 O5 S'
_chemical_formula_sum 'C16 H16 N2 O5 S'
_chemical_formula_weight 348.37
_space_group_crystal_system orthorhombic
_space_group_IT_number 61
_space_group_name_Hall '-P 2ac 2ab'
_space_group_name_H-M_alt 'P b c a'
_atom_sites_solution_hydrogens geom
_atom_sites_solution_primary direct
_atom_sites_solution_secondary difmap
_audit_creation_date 2018-12-17
_audit_creation_method
;
Olex2 1.2
(compiled 2017.03.28 svn.r3405 for OlexSys, GUI svn.r5337)
;
_audit_update_record
;
2018-12-17 deposited with the CCDC.	2019-11-05 downloaded from the CCDC.
;
_cell_angle_alpha 90.00
_cell_angle_beta 90.00
_cell_angle_gamma 90.00
_cell_formula_units_Z 8
_cell_length_a 9.5967(8)
_cell_length_b 14.6083(12)
_cell_length_c 24.1283(19)
_cell_measurement_reflns_used 6716
_cell_measurement_temperature 296(2)
_cell_measurement_theta_max 28.708
_cell_measurement_theta_min 2.676
_cell_volume 3382.6(5)
_computing_cell_refinement 'SAINT v7.68A (Bruker, 2009)'
_computing_data_reduction 'SAINT v7.68A (Bruker, 2009)'
_computing_molecular_graphics 'Olex2 (Dolomanov et al., 2009)'
_computing_publication_material 'Olex2 (Dolomanov et al., 2009)'
_computing_structure_refinement 'ShelXL (Sheldrick, 2015)'
_computing_structure_solution 'XS (Sheldrick, 2008)'
_diffrn_ambient_temperature 296.15
_diffrn_measured_fraction_theta_full 1.000
_diffrn_measured_fraction_theta_max 1.000
_diffrn_measurement_device_type 'Bruker APEX-II CCD'
_diffrn_measurement_method '\f and \w scans'
_diffrn_radiation_monochromator graphite
_diffrn_radiation_type MoK\a
_diffrn_radiation_wavelength 0.71073
_diffrn_reflns_av_R_equivalents 0.0283
_diffrn_reflns_av_unetI/netI 0.0227
_diffrn_reflns_limit_h_max 11
_diffrn_reflns_limit_h_min -11
_diffrn_reflns_limit_k_max 17
_diffrn_reflns_limit_k_min -18
_diffrn_reflns_limit_l_max 29
_diffrn_reflns_limit_l_min -25
_diffrn_reflns_number 17493
_diffrn_reflns_theta_full 26.01
_diffrn_reflns_theta_max 26.01
_diffrn_reflns_theta_min 1.69
_diffrn_source 'fine-focus sealed tube'
_diffrn_standards_number 0
_exptl_absorpt_coefficient_mu 0.219
_exptl_absorpt_correction_T_max 0.7459
_exptl_absorpt_correction_T_min 0.6722
_exptl_absorpt_correction_type multi-scan
_exptl_absorpt_process_details
'SADABS-2008/1 (Bruker,2008) was used for absorption correction. wR2(int) was 0.1142 before and 0.0463 after correction. The Ratio of minimum to maximum transmission is 0.9012. The \l/2 correction factor is 0.0015.'
_exptl_crystal_colour 'clear light colourless'
_exptl_crystal_colour_lustre clear
_exptl_crystal_colour_modifier light
_exptl_crystal_colour_primary colourless
_exptl_crystal_density_diffrn 1.368
_exptl_crystal_density_method 'not measured'
_exptl_crystal_description block
_exptl_crystal_F_000 1456
_exptl_crystal_size_max 0.18
_exptl_crystal_size_mid 0.15
_exptl_crystal_size_min 0.12
_refine_diff_density_max 0.246
_refine_diff_density_min -0.263
_refine_diff_density_rms 0.038
_refine_ls_extinction_method none
_refine_ls_goodness_of_fit_ref 1.028
_refine_ls_hydrogen_treatment constr
_refine_ls_matrix_type full
_refine_ls_number_parameters 220
_refine_ls_number_reflns 3319
_refine_ls_number_restraints 0
_refine_ls_restrained_S_all 1.028
_refine_ls_R_factor_all 0.0430
_refine_ls_R_factor_gt 0.0346
_refine_ls_shift/su_max 0.000
_refine_ls_shift/su_mean 0.000
_refine_ls_structure_factor_coef Fsqd
_refine_ls_weighting_details 'calc w=1/[\s^2^(Fo^2^)+(0.0446P)^2^+1.3264P] where P=(Fo^2^+2Fc^2^)/3'
_refine_ls_weighting_scheme calc
_refine_ls_wR_factor_gt 0.0895
_refine_ls_wR_factor_ref 0.0960
_reflns_number_gt 2779
_reflns_number_total 3319
_reflns_threshold_expression >2sigma(I)
_cod_data_source_file c9cc08326j2.cif
_cod_data_source_block 12
_cod_database_code 7124454
_olex2_refinement_description
;
1. Fixed Uiso
 At 1.2 times of:
  All C(H) groups, All C(H,H) groups
 At 1.5 times of:
  All C(H,H,H) groups
2.a Secondary CH2 refined with riding coordinates:
 C8(H8A,H8B)
2.b Aromatic/amide H refined with riding coordinates:
 C2(H2), C3(H3), C4(H4), C5(H5), C6(H6)
2.c Idealised Me refined as rotating group:
 C12(H12A,H12B,H12C), C14(H14A,H14B,H14C), C16(H16A,H16B,H16C)
;
_olex2_submission_special_instructions 'No special instructions were received'

loop_
_space_group_symop_id
_space_group_symop_operation_xyz
1 'x, y, z'
2 '-x+1/2, -y, z+1/2'
3 'x+1/2, -y+1/2, -z'
4 '-x, y+1/2, -z+1/2'
5 '-x, -y, -z'
6 'x-1/2, y, -z-1/2'
7 '-x-1/2, y-1/2, z'
8 'x, -y-1/2, z-1/2'

loop_
_atom_site_label
_atom_site_type_symbol
_atom_site_fract_x
_atom_site_fract_y
_atom_site_fract_z
_atom_site_U_iso_or_equiv
_atom_site_adp_type
_atom_site_occupancy
_atom_site_calc_flag
_atom_site_refinement_flags_posn
S1 S 0.69696(4) 0.04977(3) 0.399283(17) 0.03764(13) Uani 1 d .
O1 O 0.48876(14) 0.14927(12) 0.31901(7) 0.0730(5) Uani 1 d .
O2 O 0.68586(15) 0.14525(10) 0.26885(5) 0.0609(4) Uani 1 d .
O3 O 0.90784(13) 0.34841(9) 0.33106(6) 0.0536(3) Uani 1 d .
O4 O 0.68023(12) 0.32734(9) 0.31397(5) 0.0482(3) Uani 1 d .
O5 O 0.79973(14) 0.35769(8) 0.45498(5) 0.0518(3) Uani 1 d .
N1 N 1.00119(13) 0.16544(9) 0.41423(5) 0.0350(3) Uani 1 d .
N2 N 0.88436(13) 0.22650(8) 0.42135(5) 0.0352(3) Uani 1 d .
C1 C 1.07432(15) 0.01085(11) 0.41476(6) 0.0327(3) Uani 1 d .
C2 C 1.03374(17) -0.07899(12) 0.40567(7) 0.0418(4) Uani 1 d .
H2 H 0.9408 -0.0955 0.4102 0.050 Uiso 1 calc R
C3 C 1.1307(2) -0.14453(13) 0.38993(8) 0.0515(5) Uani 1 d .
H3 H 1.1022 -0.2044 0.3833 0.062 Uiso 1 calc R
C4 C 1.2684(2) -0.12114(14) 0.38416(8) 0.0542(5) Uani 1 d .
H4 H 1.3333 -0.1651 0.3737 0.065 Uiso 1 calc R
C5 C 1.31029(19) -0.03240(15) 0.39393(9) 0.0557(5) Uani 1 d .
H5 H 1.4038 -0.0169 0.3903 0.067 Uiso 1 calc R
C6 C 1.21485(17) 0.03366(13) 0.40897(7) 0.0444(4) Uani 1 d .
H6 H 1.2441 0.0935 0.4153 0.053 Uiso 1 calc R
C7 C 0.96934(15) 0.08244(10) 0.42728(6) 0.0310(3) Uani 1 d .
C8 C 0.83111(15) 0.05692(11) 0.45202(6) 0.0343(3) Uani 1 d .
H8A H 0.8047 0.1023 0.4794 0.041 Uiso 1 calc R
H8B H 0.8393 -0.0017 0.4707 0.041 Uiso 1 calc R
C9 C 0.70757(15) 0.15477(11) 0.36487(6) 0.0332(3) Uani 1 d .
C10 C 0.78824(15) 0.22723(10) 0.37639(6) 0.0331(3) Uani 1 d .
C11 C 0.61254(18) 0.15113(12) 0.31504(7) 0.0432(4) Uani 1 d .
C12 C 0.6067(4) 0.1429(2) 0.21738(10) 0.0996(10) Uani 1 d .
H12A H 0.6698 0.1403 0.1865 0.149 Uiso 1 calc GR
H12B H 0.5504 0.1970 0.2146 0.149 Uiso 1 calc GR
H12C H 0.5478 0.0898 0.2171 0.149 Uiso 1 calc GR
C13 C 0.80081(16) 0.30796(11) 0.33850(6) 0.0370(4) Uani 1 d .
C14 C 0.6838(3) 0.39651(16) 0.27102(10) 0.0739(7) Uani 1 d .
H14A H 0.7536 0.3808 0.2442 0.111 Uiso 1 calc GR
H14B H 0.7056 0.4548 0.2872 0.111 Uiso 1 calc GR
H14C H 0.5944 0.3997 0.2532 0.111 Uiso 1 calc GR
C15 C 0.89207(17) 0.30004(11) 0.45615(6) 0.0379(4) Uani 1 d .
C16 C 1.0113(2) 0.30228(14) 0.49587(8) 0.0536(5) Uani 1 d .
H16A H 1.0130 0.3603 0.5145 0.080 Uiso 1 calc GR
H16B H 1.0970 0.2938 0.4760 0.080 Uiso 1 calc GR
H16C H 1.0005 0.2542 0.5226 0.080 Uiso 1 calc GR

loop_
_atom_site_aniso_label
_atom_site_aniso_U_11
_atom_site_aniso_U_22
_atom_site_aniso_U_33
_atom_site_aniso_U_23
_atom_site_aniso_U_13
_atom_site_aniso_U_12
S1 0.0323(2) 0.0389(2) 0.0417(2) 0.00012(16) -0.00361(16) -0.00501(16)
O1 0.0420(8) 0.0989(12) 0.0779(10) 0.0066(9) -0.0231(7) -0.0132(8)
O2 0.0729(9) 0.0762(10) 0.0336(6) -0.0140(6) -0.0122(6) 0.0158(7)
O3 0.0472(7) 0.0542(8) 0.0594(8) 0.0095(6) -0.0018(6) -0.0103(6)
O4 0.0473(7) 0.0472(7) 0.0501(7) 0.0089(5) -0.0131(5) 0.0036(6)
O5 0.0615(8) 0.0404(7) 0.0533(7) -0.0096(6) -0.0076(6) 0.0105(6)
N1 0.0306(6) 0.0349(7) 0.0394(7) -0.0005(5) -0.0052(5) 0.0002(5)
N2 0.0344(7) 0.0330(7) 0.0381(7) -0.0045(5) -0.0097(5) 0.0018(5)
C1 0.0295(8) 0.0396(8) 0.0289(7) 0.0038(6) -0.0035(6) 0.0016(6)
C2 0.0333(8) 0.0416(9) 0.0505(10) -0.0042(7) -0.0020(7) 0.0002(7)
C3 0.0495(11) 0.0446(10) 0.0605(12) -0.0091(8) -0.0024(9) 0.0072(8)
C4 0.0452(10) 0.0632(13) 0.0542(11) -0.0021(9) 0.0040(8) 0.0186(9)
C5 0.0305(9) 0.0692(13) 0.0673(13) 0.0093(10) 0.0043(8) 0.0055(8)
C6 0.0347(9) 0.0459(10) 0.0526(10) 0.0076(8) -0.0022(7) -0.0025(7)
C7 0.0304(7) 0.0367(8) 0.0260(7) -0.0002(6) -0.0047(6) -0.0010(6)
C8 0.0338(8) 0.0382(8) 0.0309(7) 0.0021(6) 0.0008(6) 0.0013(6)
C9 0.0296(7) 0.0384(8) 0.0315(8) -0.0040(6) -0.0018(6) 0.0018(6)
C10 0.0319(8) 0.0351(8) 0.0322(7) -0.0029(6) -0.0037(6) 0.0033(6)
C11 0.0439(10) 0.0411(9) 0.0445(10) -0.0030(7) -0.0134(7) -0.0008(7)
C12 0.140(3) 0.115(2) 0.0446(12) -0.0181(13) -0.0427(15) 0.015(2)
C13 0.0387(9) 0.0384(9) 0.0338(8) -0.0041(6) -0.0027(7) 0.0014(7)
C14 0.0948(18) 0.0636(14) 0.0632(13) 0.0240(11) -0.0295(12) -0.0029(12)
C15 0.0443(9) 0.0343(8) 0.0350(8) -0.0011(6) -0.0031(7) -0.0052(7)
C16 0.0586(11) 0.0566(12) 0.0456(10) -0.0070(8) -0.0155(8) -0.0106(9)

loop_
_atom_type_symbol
_atom_type_description
_atom_type_scat_dispersion_real
_atom_type_scat_dispersion_imag
_atom_type_scat_source
C C 0.0033 0.0016 'International Tables Vol C Tables 4.2.6.8 and 6.1.1.4'
H H 0.0000 0.0000 'International Tables Vol C Tables 4.2.6.8 and 6.1.1.4'
N N 0.0061 0.0033 'International Tables Vol C Tables 4.2.6.8 and 6.1.1.4'
O O 0.0106 0.0060 'International Tables Vol C Tables 4.2.6.8 and 6.1.1.4'
S S 0.1246 0.1234 'International Tables Vol C Tables 4.2.6.8 and 6.1.1.4'

loop_
_geom_angle_atom_site_label_1
_geom_angle_atom_site_label_2
_geom_angle_atom_site_label_3
_geom_angle
C9 S1 C8 103.98(7)
C11 O2 C12 116.31(19)
C13 O4 C14 116.52(15)
C7 N1 N2 111.58(12)
C10 N2 N1 114.66(11)
C15 N2 N1 121.16(12)
C15 N2 C10 119.84(13)
C2 C1 C6 118.78(15)
C2 C1 C7 120.58(14)
C6 C1 C7 120.54(15)
C1 C2 H2 119.7
C1 C2 C3 120.53(16)
C3 C2 H2 119.7
C2 C3 H3 120.0
C4 C3 C2 120.10(18)
C4 C3 H3 120.0
C3 C4 H4 120.1
C3 C4 C5 119.89(17)
C5 C4 H4 120.1
C4 C5 H5 119.7
C4 C5 C6 120.63(17)
C6 C5 H5 119.7
C1 C6 H6 120.0
C5 C6 C1 120.05(17)
C5 C6 H6 120.0
N1 C7 C1 116.89(13)
N1 C7 C8 122.68(14)
C1 C7 C8 120.40(13)
S1 C8 H8A 109.4
S1 C8 H8B 109.4
C7 C8 S1 111.25(10)
C7 C8 H8A 109.4
C7 C8 H8B 109.4
H8A C8 H8B 108.0
C10 C9 S1 128.93(12)
C10 C9 C11 122.80(14)
C11 C9 S1 108.19(11)
N2 C10 C13 114.77(13)
C9 C10 N2 121.74(14)
C9 C10 C13 122.82(14)
O1 C11 O2 126.66(17)
O1 C11 C9 122.60(17)
O2 C11 C9 110.63(14)
O2 C12 H12A 109.5
O2 C12 H12B 109.5
O2 C12 H12C 109.5
H12A C12 H12B 109.5
H12A C12 H12C 109.5
H12B C12 H12C 109.5
O3 C13 O4 125.04(15)
O3 C13 C10 123.29(14)
O4 C13 C10 111.67(13)
O4 C14 H14A 109.5
O4 C14 H14B 109.5
O4 C14 H14C 109.5
H14A C14 H14B 109.5
H14A C14 H14C 109.5
H14B C14 H14C 109.5
O5 C15 N2 119.24(14)
O5 C15 C16 123.71(15)
N2 C15 C16 116.97(15)
C15 C16 H16A 109.5
C15 C16 H16B 109.5
C15 C16 H16C 109.5
H16A C16 H16B 109.5
H16A C16 H16C 109.5
H16B C16 H16C 109.5

loop_
_geom_bond_atom_site_label_1
_geom_bond_atom_site_label_2
_geom_bond_distance
S1 C8 1.8132(15)
S1 C9 1.7471(16)
O1 C11 1.192(2)
O2 C11 1.321(2)
O2 C12 1.456(2)
O3 C13 1.1984(19)
O4 C13 1.3302(19)
O4 C14 1.448(2)
O5 C15 1.223(2)
N1 N2 1.4430(17)
N1 C7 1.2895(19)
N2 C10 1.4240(19)
N2 C15 1.365(2)
C1 C2 1.386(2)
C1 C6 1.396(2)
C1 C7 1.483(2)
C2 H2 0.9300
C2 C3 1.388(2)
C3 H3 0.9300
C3 C4 1.372(3)
C4 H4 0.9300
C4 C5 1.378(3)
C5 H5 0.9300
C5 C6 1.379(3)
C6 H6 0.9300
C7 C8 1.502(2)
C8 H8A 0.9700
C8 H8B 0.9700
C9 C10 1.341(2)
C9 C11 1.510(2)
C10 C13 1.497(2)
C12 H12A 0.9600
C12 H12B 0.9600
C12 H12C 0.9600
C14 H14A 0.9600
C14 H14B 0.9600
C14 H14C 0.9600
C15 C16 1.493(2)
C16 H16A 0.9600
C16 H16B 0.9600
C16 H16C 0.9600

loop_
_geom_torsion_atom_site_label_1
_geom_torsion_atom_site_label_2
_geom_torsion_atom_site_label_3
_geom_torsion_atom_site_label_4
_geom_torsion
S1 C9 C10 N2 1.0(2)
S1 C9 C10 C13 171.13(12)
S1 C9 C11 O1 69.2(2)
S1 C9 C11 O2 -107.34(14)
N1 N2 C10 C9 68.48(19)
N1 N2 C10 C13 -102.36(14)
N1 N2 C15 O5 169.12(14)
N1 N2 C15 C16 -14.0(2)
N1 C7 C8 S1 79.38(16)
N2 N1 C7 C1 172.11(11)
N2 N1 C7 C8 -5.60(19)
N2 C10 C13 O3 28.4(2)
N2 C10 C13 O4 -152.62(13)
C1 C2 C3 C4 1.2(3)
C1 C7 C8 S1 -98.25(14)
C2 C1 C6 C5 0.6(2)
C2 C1 C7 N1 -153.65(15)
C2 C1 C7 C8 24.1(2)
C2 C3 C4 C5 -0.1(3)
C3 C4 C5 C6 -0.6(3)
C4 C5 C6 C1 0.4(3)
C6 C1 C2 C3 -1.4(2)
C6 C1 C7 N1 22.9(2)
C6 C1 C7 C8 -159.35(14)
C7 N1 N2 C10 -82.25(16)
C7 N1 N2 C15 121.20(15)
C7 C1 C2 C3 175.19(15)
C7 C1 C6 C5 -175.95(16)
C8 S1 C9 C10 -4.23(16)
C8 S1 C9 C11 172.63(11)
C9 S1 C8 C7 -52.87(12)
C9 C10 C13 O3 -142.28(17)
C9 C10 C13 O4 36.7(2)
C10 N2 C15 O5 13.8(2)
C10 N2 C15 C16 -169.32(14)
C10 C9 C11 O1 -113.7(2)
C10 C9 C11 O2 69.8(2)
C11 C9 C10 N2 -175.40(14)
C11 C9 C10 C13 -5.3(2)
C12 O2 C11 O1 4.7(3)
C12 O2 C11 C9 -178.92(18)
C14 O4 C13 O3 6.7(3)
C14 O4 C13 C10 -172.25(16)
C15 N2 C10 C9 -134.64(16)
C15 N2 C10 C13 54.53(19)
